data_2215111
loop_
_publ_author_name
'Yong-Lan Feng'
'Jin-Sheng Xu'
'Dai-Zhi Kuang'
'Yun-Lin Peng'

_publ_section_title
;
 A two-dimensional holmium(III) coordination polymer:
 poly[aminotris(\m-4-aminobenzoato)holmium(III)]
;
_journal_coeditor_code GW2020
_journal_issue 9
_journal_name_full 'Acta Crystallographica Section E'
_journal_page_first m2338
_journal_page_last m2338
_journal_paper_doi 10.1107/S1600536807038846
_journal_volume 63
_journal_year 2007
_chemical_formula_iupac '[Ho (C7 H6 N O2)3 (H2 O)]'
_chemical_formula_moiety 'C21 H20 Ho N3 O7'
_chemical_formula_sum 'C21 H20 Ho N3 O7'
_chemical_formula_weight 591.33
_chemical_name_systematic
;
poly[aminotris(\m-4-aminobenzoato)holmium(III)]
;
_space_group_IT_number 14
_symmetry_cell_setting monoclinic
_symmetry_space_group_name_Hall '-P 2yn'
_symmetry_space_group_name_H-M 'P 1 21/n 1'
_atom_sites_solution_hydrogens geom
_atom_sites_solution_primary direct
_atom_sites_solution_secondary difmap
_audit_creation_method SHELXL-97
_cell_angle_alpha 90.00
_cell_angle_beta 100.020(10)
_cell_angle_gamma 90.00
_cell_formula_units_Z 4
_cell_length_a 9.7720(10)
_cell_length_b 22.761(3)
_cell_length_c 9.8320(10)
_cell_measurement_reflns_used 30
_cell_measurement_temperature 294(2)
_cell_measurement_theta_max 13.54
_cell_measurement_theta_min 4.94
_cell_volume 2153.5(4)
_computing_cell_refinement SMART
_computing_data_collection 'SMART (Bruker, 2001)'
_computing_data_reduction 'SAINT (Bruker, 2003)'
_computing_molecular_graphics 'SHELXTL (Sheldrick, 2003)'
_computing_publication_material SHELXTL
_computing_structure_refinement 'SHELXL97 (Sheldrick, 1997)'
_computing_structure_solution 'SHELXS97 (Sheldrick, 1997)'
_diffrn_ambient_temperature 294(2)
_diffrn_measured_fraction_theta_full 1.000
_diffrn_measured_fraction_theta_max 1.000
_diffrn_measurement_device_type 'Bruker SMART CCD area-detector'
_diffrn_measurement_method '\f and \w'
_diffrn_radiation_monochromator graphite
_diffrn_radiation_source 'fine-focus sealed tube'
_diffrn_radiation_type MoK\a
_diffrn_radiation_wavelength 0.71073
_diffrn_reflns_av_R_equivalents 0.0142
_diffrn_reflns_av_sigmaI/netI 0.0243
_diffrn_reflns_limit_h_max 11
_diffrn_reflns_limit_h_min 0
_diffrn_reflns_limit_k_max 27
_diffrn_reflns_limit_k_min 0
_diffrn_reflns_limit_l_max 11
_diffrn_reflns_limit_l_min -11
_diffrn_reflns_number 4521
_diffrn_reflns_theta_full 25.50
_diffrn_reflns_theta_max 25.50
_diffrn_reflns_theta_min 1.79
_diffrn_standards_decay_% 2.14
_diffrn_standards_interval_count 97
_diffrn_standards_number 3
_exptl_absorpt_coefficient_mu 3.722
_exptl_absorpt_correction_T_max 0.5120
_exptl_absorpt_correction_T_min 0.4130
_exptl_absorpt_correction_type multi-scan
_exptl_absorpt_process_details '(SADABS; Sheldrick, 2003)'
_exptl_crystal_colour colorless
_exptl_crystal_density_diffrn 1.824
_exptl_crystal_density_method 'not measured'
_exptl_crystal_description block
_exptl_crystal_F_000 1160
_exptl_crystal_size_max 0.24
_exptl_crystal_size_mid 0.20
_exptl_crystal_size_min 0.18
_refine_diff_density_max 0.435
_refine_diff_density_min -0.534
_refine_ls_extinction_method none
_refine_ls_goodness_of_fit_ref 1.029
_refine_ls_hydrogen_treatment mixed
_refine_ls_matrix_type full
_refine_ls_number_parameters 322
_refine_ls_number_reflns 4005
_refine_ls_number_restraints 10
_refine_ls_restrained_S_all 1.028
_refine_ls_R_factor_all 0.0341
_refine_ls_R_factor_gt 0.0209
_refine_ls_shift/su_max 0.001
_refine_ls_shift/su_mean 0.000
_refine_ls_structure_factor_coef Fsqd
_refine_ls_weighting_details 'calc w=1/[\s^2^(Fo^2^)+(0.027P)^2^] where P=(Fo^2^+2Fc^2^)/3'
_refine_ls_weighting_scheme calc
_refine_ls_wR_factor_gt 0.0490
_refine_ls_wR_factor_ref 0.0516
_reflns_number_gt 2954
_reflns_number_total 4001
_reflns_threshold_expression I>2\s(I)
_cod_data_source_file gw2020.cif
_cod_data_source_block I
_cod_original_sg_symbol_H-M 'P 21/n'
_cod_database_code 2215111
_cod_database_fobs_code 2215111

loop_
_symmetry_equiv_pos_as_xyz
'x, y, z'
'-x+1/2, y+1/2, -z+1/2'
'-x, -y, -z'
'x-1/2, -y-1/2, z-1/2'

loop_
_atom_site_type_symbol
_atom_site_label
_atom_site_fract_x
_atom_site_fract_y
_atom_site_fract_z
_atom_site_U_iso_or_equiv
_atom_site_adp_type
_atom_site_calc_flag
_atom_site_refinement_flags
_atom_site_occupancy
Ho Ho 0.481566(14) 0.501123(7) 0.758702(13) 0.01914(7) Uani d . 1
O O1 0.3005(2) 0.52755(10) 0.5758(2) 0.0273(5) Uani d . 1
O O2 0.3446(2) 0.48881(9) 0.3815(2) 0.0288(6) Uani d . 1
O O3 0.3698(3) 0.54166(10) 0.9282(2) 0.0334(6) Uani d . 1
O O4 0.3944(3) 0.58076(11) 1.1353(2) 0.0371(6) Uani d . 1
O O5 0.5125(2) 0.60754(10) 0.7181(2) 0.0288(5) Uani d . 1
O O6 0.6608(2) 0.56728(9) 0.8857(2) 0.0272(5) Uani d . 1
N N1 -0.2838(3) 0.57271(13) 0.1850(3) 0.0245(6) Uani d D 1
N N2 0.1092(4) 0.79410(17) 0.7699(5) 0.0550(10) Uani d D 1
N N3 0.8320(4) 0.83857(14) 0.9754(3) 0.0373(8) Uani d D 1
C C1 0.0375(3) 0.56663(14) 0.4452(3) 0.0253(7) Uani d . 1
H H1 0.0687 0.5791 0.5354 0.030 Uiso calc R 1
C C2 -0.0937(3) 0.58147(13) 0.3808(3) 0.0258(7) Uani d . 1
H H2 -0.1493 0.6049 0.4263 0.031 Uiso calc R 1
C C3 -0.1444(3) 0.56162(14) 0.2473(3) 0.0242(7) Uani d . 1
C C4 -0.0586(3) 0.52806(16) 0.1795(3) 0.0317(8) Uani d . 1
H H4 -0.0911 0.5148 0.0903 0.038 Uiso calc R 1
C C5 0.0748(4) 0.51421(14) 0.2436(3) 0.0306(8) Uani d . 1
H H5 0.1318 0.4920 0.1971 0.037 Uiso calc R 1
C C6 0.1244(3) 0.53352(14) 0.3786(3) 0.0219(7) Uani d . 1
C C7 0.2652(3) 0.51582(12) 0.4497(3) 0.0217(7) Uani d . 1
C C8 0.2766(4) 0.68773(15) 1.0271(4) 0.0343(8) Uani d . 1
H H8 0.3135 0.6867 1.1209 0.041 Uiso calc R 1
C C9 0.2192(4) 0.73920(16) 0.9689(4) 0.0401(9) Uani d . 1
H H9 0.2185 0.7725 1.0237 0.048 Uiso calc R 1
C C10 0.1626(4) 0.74188(15) 0.8301(4) 0.0370(9) Uani d . 1
C C11 0.1606(4) 0.69082(16) 0.7522(4) 0.0381(9) Uani d . 1
H H11 0.1184 0.6912 0.6599 0.046 Uiso calc R 1
C C12 0.2196(4) 0.64017(15) 0.8089(3) 0.0339(8) Uani d . 1
H H12 0.2193 0.6069 0.7538 0.041 Uiso calc R 1
C C13 0.2802(3) 0.63734(14) 0.9478(3) 0.0259(7) Uani d . 1
C C14 0.3513(3) 0.58321(14) 1.0068(3) 0.0254(7) Uani d . 1
C C15 0.8018(4) 0.67744(15) 0.9384(3) 0.0319(8) Uani d . 1
H H15 0.8548 0.6442 0.9657 0.038 Uiso calc R 1
C C16 0.8547(4) 0.73237(15) 0.9764(4) 0.0348(8) Uani d . 1
H H16 0.9433 0.7358 1.0286 0.042 Uiso calc R 1
C C17 0.7770(4) 0.78271(14) 0.9375(3) 0.0303(8) Uani d . 1
C C18 0.6457(4) 0.77666(15) 0.8593(4) 0.0384(9) Uani d . 1
H H18 0.5922 0.8098 0.8326 0.046 Uiso calc R 1
C C19 0.5935(4) 0.72156(15) 0.8207(4) 0.0342(8) Uani d . 1
H H19 0.5053 0.7182 0.7676 0.041 Uiso calc R 1
C C20 0.6701(4) 0.67137(14) 0.8595(3) 0.0269(7) Uani d . 1
C C21 0.6117(3) 0.61238(14) 0.8182(3) 0.0257(7) Uani d . 1
O O7 0.4542(3) 0.41368(11) 0.5947(2) 0.0293(5) Uani d D 1
H H1A -0.292(4) 0.5723(15) 0.0963(11) 0.035(10) Uiso d D 1
H H1B -0.311(3) 0.6058(8) 0.210(3) 0.034(10) Uiso d D 1
H H2A 0.067(3) 0.8143(14) 0.822(3) 0.042(12) Uiso d D 1
H H2B 0.062(4) 0.792(2) 0.689(2) 0.12(3) Uiso d D 1
H H3A 0.888(3) 0.8377(15) 1.0532(19) 0.035(11) Uiso d D 1
H H3B 0.768(3) 0.8636(14) 0.981(3) 0.054(14) Uiso d D 1
H H7A 0.520(3) 0.3920(16) 0.590(5) 0.075(17) Uiso d D 1
H H7B 0.427(4) 0.4282(16) 0.519(2) 0.051(13) Uiso d D 1

loop_
_atom_site_aniso_label
_atom_site_aniso_U_11
_atom_site_aniso_U_22
_atom_site_aniso_U_33
_atom_site_aniso_U_12
_atom_site_aniso_U_13
_atom_site_aniso_U_23
Ho 0.01833(9) 0.01936(9) 0.01852(9) 0.00174(9) -0.00016(5) -0.00054(8)
O1 0.0259(12) 0.0290(12) 0.0234(12) 0.0024(10) -0.0058(10) -0.0016(10)
O2 0.0213(11) 0.0363(15) 0.0289(11) 0.0033(10) 0.0044(10) -0.0005(10)
O3 0.0408(15) 0.0235(12) 0.0386(14) 0.0086(11) 0.0142(12) 0.0004(11)
O4 0.0403(15) 0.0374(15) 0.0291(13) 0.0108(12) -0.0063(12) 0.0032(11)
O5 0.0308(13) 0.0235(12) 0.0274(12) -0.0008(10) -0.0082(11) -0.0003(10)
O6 0.0312(13) 0.0218(12) 0.0255(12) 0.0006(10) -0.0039(10) 0.0026(10)
N1 0.0188(14) 0.0298(16) 0.0235(15) 0.0026(12) -0.0002(12) -0.0014(13)
N2 0.062(3) 0.038(2) 0.066(3) 0.0252(19) 0.013(2) 0.0180(19)
N3 0.041(2) 0.0280(17) 0.042(2) -0.0095(15) 0.0051(16) -0.0054(14)
C1 0.0233(17) 0.0300(18) 0.0205(15) -0.0028(14) -0.0013(13) -0.0046(14)
C2 0.0230(17) 0.0264(17) 0.0276(17) 0.0012(14) 0.0036(14) -0.0059(14)
C3 0.0189(16) 0.0293(17) 0.0231(16) 0.0003(14) 0.0002(13) 0.0047(13)
C4 0.0234(18) 0.048(2) 0.0216(16) 0.0016(17) -0.0027(14) -0.0081(16)
C5 0.0239(17) 0.044(2) 0.0245(17) 0.0034(15) 0.0051(13) -0.0073(14)
C6 0.0180(16) 0.0244(17) 0.0220(16) 0.0001(13) -0.0001(13) 0.0035(13)
C7 0.0189(16) 0.0184(17) 0.0272(16) -0.0038(12) 0.0024(14) 0.0018(12)
C8 0.032(2) 0.036(2) 0.0332(19) 0.0071(17) 0.0021(16) -0.0032(16)
C9 0.045(2) 0.0256(19) 0.049(2) 0.0056(17) 0.0083(19) -0.0072(17)
C10 0.034(2) 0.0284(19) 0.051(2) 0.0120(16) 0.0146(18) 0.0098(17)
C11 0.044(2) 0.042(2) 0.0256(18) 0.0127(18) -0.0008(16) 0.0069(16)
C12 0.041(2) 0.0314(19) 0.0285(18) 0.0109(17) 0.0032(16) -0.0027(15)
C13 0.0273(18) 0.0241(17) 0.0261(17) 0.0083(14) 0.0046(14) 0.0022(14)
C14 0.0210(17) 0.0245(17) 0.0312(19) 0.0039(14) 0.0061(14) 0.0043(14)
C15 0.0280(19) 0.0264(18) 0.039(2) -0.0015(15) -0.0017(16) 0.0009(16)
C16 0.0270(19) 0.036(2) 0.039(2) -0.0074(16) -0.0015(16) -0.0034(17)
C17 0.037(2) 0.0258(18) 0.0297(18) -0.0115(15) 0.0109(16) -0.0017(14)
C18 0.043(2) 0.0220(18) 0.047(2) 0.0039(16) 0.0012(19) -0.0002(16)
C19 0.030(2) 0.030(2) 0.038(2) 0.0000(15) -0.0069(16) -0.0002(16)
C20 0.0326(19) 0.0226(17) 0.0241(17) -0.0065(14) 0.0013(15) -0.0010(13)
C21 0.0265(18) 0.0251(18) 0.0253(17) -0.0017(14) 0.0038(15) -0.0057(14)
O7 0.0325(15) 0.0290(14) 0.0265(13) 0.0058(11) 0.0053(11) 0.0007(11)

loop_
_atom_type_symbol
_atom_type_description
_atom_type_scat_dispersion_real
_atom_type_scat_dispersion_imag
_atom_type_scat_source
C C 0.0033 0.0016 'International Tables Vol C Tables 4.2.6.8 and 6.1.1.4'
H H 0.0000 0.0000 'International Tables Vol C Tables 4.2.6.8 and 6.1.1.4'
N N 0.0061 0.0033 'International Tables Vol C Tables 4.2.6.8 and 6.1.1.4'
O O 0.0106 0.0060 'International Tables Vol C Tables 4.2.6.8 and 6.1.1.4'
Ho Ho -0.1638 3.4418 'International Tables Vol C Tables 4.2.6.8 and 6.1.1.4'

loop_
_geom_angle_atom_site_label_1
_geom_angle_atom_site_label_2
_geom_angle_atom_site_label_3
_geom_angle_site_symmetry_1
_geom_angle_site_symmetry_3
_geom_angle
O3 Ho O4 . 3_667 105.32(8)
O3 Ho O1 . . 93.52(8)
O4 Ho O1 3_667 . 142.40(8)
O3 Ho O2 . 3_666 147.74(8)
O4 Ho O2 3_667 3_666 88.18(8)
O1 Ho O2 . 3_666 92.87(8)
O3 Ho O6 . . 77.16(8)
O4 Ho O6 3_667 . 89.61(8)
O1 Ho O6 . . 126.70(7)
O2 Ho O6 3_666 . 73.72(7)
O3 Ho O5 . . 79.32(8)
O4 Ho O5 3_667 . 140.61(8)
O1 Ho O5 . . 74.09(7)
O2 Ho O5 3_666 . 72.15(8)
O6 Ho O5 . . 52.62(7)
O3 Ho O7 . . 138.60(8)
O4 Ho O7 3_667 . 69.67(8)
O1 Ho O7 . . 74.66(8)
O2 Ho O7 3_666 . 73.43(8)
O6 Ho O7 . . 141.40(8)
O5 Ho O7 . . 131.53(7)
O3 Ho N1 . 3_566 69.98(8)
O4 Ho N1 3_667 3_566 75.45(9)
O1 Ho N1 . 3_566 81.16(8)
O2 Ho N1 3_666 3_566 142.27(8)
O6 Ho N1 . 3_566 138.27(8)
O5 Ho N1 . 3_566 138.98(8)
O7 Ho N1 . 3_566 69.05(8)
O3 Ho C21 . . 75.52(9)
O4 Ho C21 3_667 . 115.69(9)
O1 Ho C21 . . 100.27(9)
O2 Ho C21 3_666 . 72.24(8)
O6 Ho C21 . . 26.44(8)
O5 Ho C21 . . 26.24(8)
O7 Ho C21 . . 144.97(9)
N1 Ho C21 3_566 . 145.48(9)
C7 O1 Ho . . 137.4(2)
C7 O2 Ho . 3_666 145.5(2)
C14 O3 Ho . . 150.8(2)
C14 O4 Ho . 3_667 122.2(2)
C21 O5 Ho . . 93.32(19)
C21 O6 Ho . . 93.30(18)
C3 N1 Ho . 3_566 118.1(2)
C3 N1 H1A . . 111(2)
Ho N1 H1A 3_566 . 105(2)
C3 N1 H1B . . 111(2)
Ho N1 H1B 3_566 . 103(2)
H1A N1 H1B . . 109(3)
C10 N2 H2A . . 113(3)
C10 N2 H2B . . 117(4)
H2A N2 H2B . . 111.4(18)
C17 N3 H3A . . 112(2)
C17 N3 H3B . . 112(3)
H3A N3 H3B . . 108.6(16)
C2 C1 C6 . . 121.2(3)
C2 C1 H1 . . 119.4
C6 C1 H1 . . 119.4
C1 C2 C3 . . 120.4(3)
C1 C2 H2 . . 119.8
C3 C2 H2 . . 119.8
C4 C3 C2 . . 119.0(3)
C4 C3 N1 . . 120.4(3)
C2 C3 N1 . . 120.5(3)
C5 C4 C3 . . 120.5(3)
C5 C4 H4 . . 119.8
C3 C4 H4 . . 119.8
C4 C5 C6 . . 120.2(3)
C4 C5 H5 . . 119.9
C6 C5 H5 . . 119.9
C1 C6 C5 . . 118.7(3)
C1 C6 C7 . . 121.3(3)
C5 C6 C7 . . 120.0(3)
O1 C7 O2 . . 122.4(3)
O1 C7 C6 . . 118.7(3)
O2 C7 C6 . . 118.9(3)
C9 C8 C13 . . 121.0(3)
C9 C8 H8 . . 119.5
C13 C8 H8 . . 119.5
C8 C9 C10 . . 120.8(3)
C8 C9 H9 . . 119.6
C10 C9 H9 . . 119.6
C9 C10 N2 . . 121.0(4)
C9 C10 C11 . . 118.2(3)
N2 C10 C11 . . 120.8(4)
C12 C11 C10 . . 121.1(3)
C12 C11 H11 . . 119.4
C10 C11 H11 . . 119.4
C11 C12 C13 . . 121.2(3)
C11 C12 H12 . . 119.4
C13 C12 H12 . . 119.4
C8 C13 C12 . . 117.6(3)
C8 C13 C14 . . 121.5(3)
C12 C13 C14 . . 120.8(3)
O3 C14 O4 . . 121.7(3)
O3 C14 C13 . . 119.6(3)
O4 C14 C13 . . 118.7(3)
C16 C15 C20 . . 120.6(3)
C16 C15 H15 . . 119.7
C20 C15 H15 . . 119.7
C15 C16 C17 . . 120.7(3)
C15 C16 H16 . . 119.6
C17 C16 H16 . . 119.6
C18 C17 C16 . . 118.7(3)
C18 C17 N3 . . 120.9(3)
C16 C17 N3 . . 120.4(3)
C19 C18 C17 . . 120.4(3)
C19 C18 H18 . . 119.8
C17 C18 H18 . . 119.8
C18 C19 C20 . . 121.2(3)
C18 C19 H19 . . 119.4
C20 C19 H19 . . 119.4
C19 C20 C15 . . 118.5(3)
C19 C20 C21 . . 120.4(3)
C15 C20 C21 . . 121.1(3)
O5 C21 O6 . . 120.5(3)
O5 C21 C20 . . 119.9(3)
O6 C21 C20 . . 119.6(3)
O5 C21 Ho . . 60.44(16)
O6 C21 Ho . . 60.26(16)
C20 C21 Ho . . 174.2(2)
Ho O7 H7A . . 120(3)
Ho O7 H7B . . 104(3)
H7A O7 H7B . . 110(4)

loop_
_geom_bond_atom_site_label_1
_geom_bond_atom_site_label_2
_geom_bond_site_symmetry_2
_geom_bond_distance
Ho O3 . 2.337(2)
Ho O4 3_667 2.364(2)
Ho O1 . 2.371(2)
Ho O2 3_666 2.379(2)
Ho O6 . 2.478(2)
Ho O5 . 2.482(2)
Ho O7 . 2.546(2)
Ho N1 3_566 2.691(3)
O1 C7 . 1.257(4)
O2 C7 . 1.270(4)
O2 Ho 3_666 2.379(2)
O3 C14 . 1.254(4)
O4 C14 . 1.263(4)
O4 Ho 3_667 2.364(2)
O5 C21 . 1.262(4)
O6 C21 . 1.270(4)
N1 C3 . 1.417(4)
N1 Ho 3_566 2.691(3)
N1 H1A . 0.861(10)
N1 H1B . 0.850(10)
N2 C10 . 1.389(5)
N2 H2A . 0.849(10)
N2 H2B . 0.851(10)
N3 C17 . 1.405(4)
N3 H3A . 0.858(10)
N3 H3B . 0.856(10)
C1 C2 . 1.371(4)
C1 C6 . 1.383(4)
C1 H1 . 0.9300
C2 C3 . 1.395(4)
C2 H2 . 0.9300
C3 C4 . 1.388(4)
C4 C5 . 1.382(5)
C4 H4 . 0.9300
C5 C6 . 1.403(4)
C5 H5 . 0.9300
C6 C7 . 1.487(4)
C8 C9 . 1.380(5)
C8 C13 . 1.391(5)
C8 H8 . 0.9300
C9 C10 . 1.382(5)
C9 H9 . 0.9300
C10 C11 . 1.390(5)
C11 C12 . 1.364(5)
C11 H11 . 0.9300
C12 C13 . 1.393(4)
C12 H12 . 0.9300
C13 C14 . 1.482(4)
C15 C16 . 1.379(4)
C15 C20 . 1.390(5)
C15 H15 . 0.9300
C16 C17 . 1.392(5)
C16 H16 . 0.9300
C17 C18 . 1.384(5)
C18 C19 . 1.382(5)
C18 H18 . 0.9300
C19 C20 . 1.383(5)
C19 H19 . 0.9300
C20 C21 . 1.488(4)
O7 H7A . 0.817(10)
O7 H7B . 0.816(10)

loop_
_geom_hbond_atom_site_label_D
_geom_hbond_atom_site_label_H
_geom_hbond_atom_site_label_A
_geom_hbond_site_symmetry_A
_geom_hbond_distance_DH
_geom_hbond_distance_HA
_geom_hbond_distance_DA
_geom_hbond_angle_DHA
N1 H1A O6 1_454 0.861(10) 2.046(12) 2.902(3) 172(3)
N1 H1B N2 4_575 0.850(10) 2.510(11) 3.360(5) 177(3)
N2 H2A O7 2_556 0.849(10) 2.43(3) 3.139(5) 142(3)
N3 H3A O5 4_676 0.858(10) 2.23(2) 2.974(4) 145(3)
O7 H7B O2 . 0.816(10) 2.000(18) 2.773(3) 158(4)
O7 H7A N3 2_646 0.817(10) 2.079(16) 2.875(4) 165(5)

loop_
_geom_torsion_atom_site_label_1
_geom_torsion_atom_site_label_2
_geom_torsion_atom_site_label_3
_geom_torsion_atom_site_label_4
_geom_torsion_site_symmetry_1
_geom_torsion
O3 Ho O1 C7 . -167.7(3)
O4 Ho O1 C7 3_667 -46.8(4)
O2 Ho O1 C7 3_666 44.0(3)
O6 Ho O1 C7 . 115.8(3)
O5 Ho O1 C7 . 114.5(3)
O7 Ho O1 C7 . -28.0(3)
N1 Ho O1 C7 3_566 -98.6(3)
C21 Ho O1 C7 . 116.4(3)
O4 Ho O3 C14 3_667 116.5(5)
O1 Ho O3 C14 . -96.4(5)
O2 Ho O3 C14 3_666 4.7(5)
O6 Ho O3 C14 . 30.5(5)
O5 Ho O3 C14 . -23.3(4)
O7 Ho O3 C14 . -167.0(4)
N1 Ho O3 C14 3_566 -175.6(5)
C21 Ho O3 C14 . 3.3(4)
O3 Ho O5 C21 . 78.9(2)
O4 Ho O5 C21 3_667 -22.3(2)
O1 Ho O5 C21 . 175.7(2)
O2 Ho O5 C21 3_666 -85.9(2)
O6 Ho O5 C21 . -3.06(18)
O7 Ho O5 C21 . -132.63(19)
N1 Ho O5 C21 3_566 120.5(2)
O3 Ho O6 C21 . -83.24(19)
O4 Ho O6 C21 3_667 170.95(19)
O1 Ho O6 C21 . 1.5(2)
O2 Ho O6 C21 3_666 82.74(19)
O5 Ho O6 C21 . 3.04(18)
O7 Ho O6 C21 . 115.4(2)
N1 Ho O6 C21 3_566 -121.70(19)
C6 C1 C2 C3 . 2.2(5)
C1 C2 C3 C4 . -1.8(5)
C1 C2 C3 N1 . 174.7(3)
Ho N1 C3 C4 3_566 92.5(3)
Ho N1 C3 C2 3_566 -83.9(3)
C2 C3 C4 C5 . 0.4(5)
N1 C3 C4 C5 . -176.1(3)
C3 C4 C5 C6 . 0.6(5)
C2 C1 C6 C5 . -1.2(5)
C2 C1 C6 C7 . -178.1(3)
C4 C5 C6 C1 . -0.2(5)
C4 C5 C6 C7 . 176.7(3)
Ho O1 C7 O2 . -11.6(5)
Ho O1 C7 C6 . 167.5(2)
Ho O2 C7 O1 3_666 -91.0(4)
Ho O2 C7 C6 3_666 89.9(4)
C1 C6 C7 O1 . 5.5(4)
C5 C6 C7 O1 . -171.3(3)
C1 C6 C7 O2 . -175.3(3)
C5 C6 C7 O2 . 7.8(4)
C13 C8 C9 C10 . 0.5(6)
C8 C9 C10 N2 . -177.6(4)
C8 C9 C10 C11 . 2.3(6)
C9 C10 C11 C12 . -3.5(6)
N2 C10 C11 C12 . 176.4(4)
C10 C11 C12 C13 . 1.9(6)
C9 C8 C13 C12 . -2.2(6)
C9 C8 C13 C14 . 175.2(3)
C11 C12 C13 C8 . 1.0(6)
C11 C12 C13 C14 . -176.4(3)
Ho O3 C14 O4 . -107.2(5)
Ho O3 C14 C13 . 71.2(6)
Ho O4 C14 O3 3_667 1.3(4)
Ho O4 C14 C13 3_667 -177.1(2)
C8 C13 C14 O3 . -169.8(3)
C12 C13 C14 O3 . 7.5(5)
C8 C13 C14 O4 . 8.7(5)
C12 C13 C14 O4 . -174.1(3)
C20 C15 C16 C17 . 0.4(5)
C15 C16 C17 C18 . -0.3(5)
C15 C16 C17 N3 . -179.3(3)
C16 C17 C18 C19 . -0.1(5)
N3 C17 C18 C19 . 178.9(3)
C17 C18 C19 C20 . 0.4(6)
C18 C19 C20 C15 . -0.3(5)
C18 C19 C20 C21 . 179.4(3)
C16 C15 C20 C19 . -0.1(5)
C16 C15 C20 C21 . -179.8(3)
Ho O5 C21 O6 . 5.5(3)
Ho O5 C21 C20 . -173.3(3)
Ho O6 C21 O5 . -5.5(3)
Ho O6 C21 C20 . 173.3(3)
C19 C20 C21 O5 . 20.0(5)
C15 C20 C21 O5 . -160.3(3)
C19 C20 C21 O6 . -158.8(3)
C15 C20 C21 O6 . 20.8(5)
O3 Ho C21 O5 . -95.2(2)
O4 Ho C21 O5 3_667 164.48(17)
O1 Ho C21 O5 . -4.2(2)
O2 Ho C21 O5 3_666 85.51(19)
O6 Ho C21 O5 . 174.5(3)
O7 Ho C21 O5 . 73.7(2)
N1 Ho C21 O5 3_566 -93.5(2)
O3 Ho C21 O6 . 90.23(19)
O4 Ho C21 O6 3_667 -10.1(2)
O1 Ho C21 O6 . -178.77(18)
O2 Ho C21 O6 3_666 -89.03(19)
O5 Ho C21 O6 . -174.5(3)
O7 Ho C21 O6 . -100.9(2)
N1 Ho C21 O6 3_566 91.9(2)
